data_1560273
loop_
_publ_author_name
'Orts-Arroyo, Marta'
'Castro, Isabel'
'Mart\'inez-Lillo, Jos\'e'

_publ_section_title
;
 Detection of Hypoxanthine from Inosine and Unusual Hydrolysis of
 Immunosuppressive Drug Azathioprine through the Formation of a
 Diruthenium(III) System.
;
_journal_issue 1
_journal_name_full Biosensors
_journal_page_first 19
_journal_paper_doi 10.3390/bios11010019
_journal_volume 11
_journal_year 2021
_chemical_formula_moiety 'C10 H8 Cl6 N8 O2 Ru2,2(H2O)'
_chemical_formula_sum 'C10 H12 Cl6 N8 O4 Ru2'
_chemical_formula_weight 723.12
_space_group_crystal_system monoclinic
_space_group_IT_number 14
_space_group_name_Hall '-P 2ybc'
_space_group_name_H-M_alt 'P 1 21/c 1'
_atom_sites_solution_hydrogens mixed
_audit_creation_method SHELXL-2017/1
_cell_angle_alpha 90
_cell_angle_beta 112.318(2)
_cell_angle_gamma 90
_cell_formula_units_Z 2
_cell_length_a 8.7139(6)
_cell_length_b 11.8652(9)
_cell_length_c 10.2858(8)
_cell_measurement_reflns_used 17437
_cell_measurement_temperature 120(2)
_cell_measurement_theta_max 26.36
_cell_measurement_theta_min 4.12
_cell_volume 983.81(13)
_computing_cell_refinement 'Bruker APEX'
_computing_data_collection 'Bruker APEX'
_computing_data_reduction 'Bruker SAINT'
_computing_molecular_graphics DIAMOND
_computing_publication_material DIAMOND
_computing_structure_refinement 'SHELXL-2017/1 (Sheldrick, 2017)'
_computing_structure_solution 'SHELXT 2014/5 (Sheldrick, 2014)'
_diffrn_ambient_temperature 120(2)
_diffrn_measured_fraction_theta_full 1.000
_diffrn_measured_fraction_theta_max 1.000
_diffrn_measurement_device_type 'D8 VENTURE_PHOTON II'
_diffrn_measurement_method 'phi and omega scans'
_diffrn_radiation_type MoK\a
_diffrn_radiation_wavelength 0.71073
_diffrn_reflns_av_R_equivalents 0.1113
_diffrn_reflns_av_unetI/netI 0.0593
_diffrn_reflns_Laue_measured_fraction_full 1.000
_diffrn_reflns_Laue_measured_fraction_max 1.000
_diffrn_reflns_limit_h_max 10
_diffrn_reflns_limit_h_min -9
_diffrn_reflns_limit_k_max 14
_diffrn_reflns_limit_k_min -14
_diffrn_reflns_limit_l_max 12
_diffrn_reflns_limit_l_min -12
_diffrn_reflns_number 17437
_diffrn_reflns_point_group_measured_fraction_full 1.000
_diffrn_reflns_point_group_measured_fraction_max 1.000
_diffrn_reflns_theta_full 25.242
_diffrn_reflns_theta_max 26.361
_diffrn_reflns_theta_min 2.527
_exptl_absorpt_coefficient_mu 2.390
_exptl_absorpt_correction_T_max 0.634
_exptl_absorpt_correction_T_min 0.490
_exptl_absorpt_correction_type multi-scan
_exptl_absorpt_process_details SADABS
_exptl_crystal_colour brown
_exptl_crystal_density_diffrn 2.441
_exptl_crystal_description plates
_exptl_crystal_F_000 700
_exptl_crystal_size_max 0.270
_exptl_crystal_size_mid 0.140
_exptl_crystal_size_min 0.110
_refine_diff_density_max 2.999
_refine_diff_density_min -1.752
_refine_diff_density_rms 0.271
_refine_ls_extinction_coef 0.011(2)
_refine_ls_extinction_expression Fc^*^=kFc[1+0.001xFc^2^\l^3^/sin(2\q)]^-1/4^
_refine_ls_extinction_method 'SHELXL-2017/1 (Sheldrick 2017)'
_refine_ls_goodness_of_fit_ref 1.066
_refine_ls_hydrogen_treatment mixed
_refine_ls_matrix_type full
_refine_ls_number_parameters 143
_refine_ls_number_reflns 2012
_refine_ls_number_restraints 21
_refine_ls_restrained_S_all 1.076
_refine_ls_R_factor_all 0.1099
_refine_ls_R_factor_gt 0.0844
_refine_ls_shift/su_max 0.016
_refine_ls_shift/su_mean 0.001
_refine_ls_structure_factor_coef Fsqd
_refine_ls_weighting_details 'w=1/[\s^2^(Fo^2^)+(0.1070P)^2^+18.3961P] where P=(Fo^2^+2Fc^2^)/3'
_refine_ls_weighting_scheme calc
_refine_ls_wR_factor_gt 0.2014
_refine_ls_wR_factor_ref 0.2185
_reflns_Friedel_coverage 0.000
_reflns_number_gt 1554
_reflns_number_total 2012
_reflns_threshold_expression 'I > 2\s(I)'
_cod_data_source_file compound_1b.cif
_cod_data_source_block compound_1b
_cod_depositor_comments
;
The following automatic conversions were performed:

data item '_exptl_absorpt_correction_type' value 'Multi-Scan' was
changed to 'multi-scan' in accordance with the
/home/data/users/saulius/crontab/automatic-downloads/current/MDPI/lib/dictionaries/cif_core.dic
dictionary named 'cif_core.dic' version 2.4.2 last updated on
2011-04-26.

Automatic conversion script
Id: cif_fix_values 7556 2019-12-06 15:28:31Z antanas 
;
_cod_original_sg_symbol_H-M 'P 21/c'
_cod_database_code 1560273
_shelx_shelxl_version_number 2017/1
_shelx_space_group_comment
;
The symmetry employed for this shelxl refinement is uniquely defined
by the following loop, which should always be used as a source of
symmetry information in preference to the above space-group names.
They are only intended as comments.
;

loop_
_space_group_symop_operation_xyz
'x, y, z'
'-x, y+1/2, -z+1/2'
'-x, -y, -z'
'x, -y-1/2, z-1/2'

loop_
_atom_site_label
_atom_site_type_symbol
_atom_site_fract_x
_atom_site_fract_y
_atom_site_fract_z
_atom_site_U_iso_or_equiv
_atom_site_adp_type
_atom_site_occupancy
_atom_site_site_symmetry_order
_atom_site_calc_flag
_atom_site_refinement_flags_posn
_atom_site_refinement_flags_adp
_atom_site_refinement_flags_occupancy
_atom_site_disorder_assembly
_atom_site_disorder_group
Ru1 Ru 0.93229(11) 0.57859(8) 0.40527(10) 0.0242(4) Uani 1 1 d . . . . .
Cl1 Cl 0.7308(5) 0.5918(3) 0.1769(4) 0.0474(9) Uani 1 1 d . . . . .
Cl2 Cl 0.9522(4) 0.7766(3) 0.3856(4) 0.0463(9) Uani 1 1 d . . . . .
Cl3 Cl 1.1262(7) 0.6067(5) 0.6149(5) 0.0715(13) Uani 1 1 d . . . . .
O1 O 0.448(2) 0.6358(16) 0.718(2) 0.104(5) Uani 1 1 d . U . . .
O1W O 0.6843(13) 0.3524(8) 1.0303(11) 0.043(2) Uani 1 1 d D . . . .
H1WA H 0.648(18) 0.355(13) 1.107(10) 0.065 Uiso 1 1 d D U . . .
H1WB H 0.616(16) 0.293(10) 0.974(13) 0.065 Uiso 1 1 d D U . . .
N1 N 0.5402(13) 0.6765(9) 0.5325(13) 0.037(3) Uani 1 1 d . . . . .
H1A H 0.459423 0.726275 0.502188 0.044 Uiso 1 1 calc R U . . .
N3 N 0.7561(12) 0.5992(8) 0.4918(11) 0.029(2) Uani 1 1 d . . . . .
N7 N 0.7227(15) 0.4581(9) 0.8001(14) 0.042(3) Uani 1 1 d . . . . .
H7A H 0.685759 0.444387 0.867169 0.050 Uiso 1 1 calc R U . . .
N9 N 0.8782(13) 0.4536(8) 0.6678(11) 0.031(2) Uani 1 1 d . . . . .
C2 C 0.6334(15) 0.6725(10) 0.4589(15) 0.033(3) Uani 1 1 d . . . . .
H2A H 0.612861 0.722357 0.381824 0.039 Uiso 1 1 calc R U . . .
C4 C 0.7646(13) 0.5345(10) 0.6071(13) 0.028(3) Uani 1 1 d . . . . .
C5 C 0.658(2) 0.5410(16) 0.678(2) 0.059(4) Uani 1 1 d . U . . .
C6 C 0.545(3) 0.6170(19) 0.649(2) 0.079(6) Uani 1 1 d . U . . .
C8 C 0.8538(17) 0.4109(11) 0.7774(14) 0.036(3) Uani 1 1 d . . . . .
H8A H 0.921001 0.353012 0.834973 0.043 Uiso 1 1 calc R U . . .

loop_
_atom_site_aniso_label
_atom_site_aniso_U_11
_atom_site_aniso_U_22
_atom_site_aniso_U_33
_atom_site_aniso_U_23
_atom_site_aniso_U_13
_atom_site_aniso_U_12
Ru1 0.0239(5) 0.0206(5) 0.0319(6) -0.0030(4) 0.0148(4) -0.0005(4)
Cl1 0.050(2) 0.040(2) 0.0420(19) 0.0049(15) 0.0063(16) 0.0036(15)
Cl2 0.0465(19) 0.0234(16) 0.078(3) -0.0072(16) 0.0337(19) -0.0066(14)
Cl3 0.082(3) 0.075(3) 0.064(3) 0.004(2) 0.036(2) 0.029(3)
O1 0.099(8) 0.107(9) 0.140(9) -0.032(7) 0.086(8) -0.011(7)
O1W 0.047(6) 0.038(5) 0.057(6) -0.004(5) 0.034(5) -0.008(4)
N1 0.029(6) 0.029(6) 0.056(7) -0.012(5) 0.021(5) -0.012(4)
N3 0.024(5) 0.021(5) 0.039(6) -0.009(4) 0.010(4) -0.005(4)
N7 0.051(7) 0.027(5) 0.060(8) -0.004(5) 0.036(6) -0.013(5)
N9 0.041(6) 0.021(5) 0.039(6) -0.004(4) 0.026(5) -0.010(4)
C2 0.026(6) 0.026(6) 0.046(8) -0.008(5) 0.014(6) 0.004(5)
C4 0.020(5) 0.024(6) 0.046(7) -0.021(5) 0.020(5) -0.007(4)
C5 0.054(6) 0.059(6) 0.068(6) -0.008(4) 0.026(4) -0.003(4)
C6 0.073(9) 0.070(9) 0.090(10) -0.015(8) 0.027(7) -0.015(7)
C8 0.046(7) 0.038(7) 0.034(7) -0.006(6) 0.025(6) -0.019(6)

loop_
_atom_type_symbol
_atom_type_description
_atom_type_scat_dispersion_real
_atom_type_scat_dispersion_imag
_atom_type_scat_source
C C 0.0033 0.0016 'International Tables Vol C Tables 4.2.6.8 and 6.1.1.4'
H H 0.0000 0.0000 'International Tables Vol C Tables 4.2.6.8 and 6.1.1.4'
N N 0.0061 0.0033 'International Tables Vol C Tables 4.2.6.8 and 6.1.1.4'
O O 0.0106 0.0060 'International Tables Vol C Tables 4.2.6.8 and 6.1.1.4'
Cl Cl 0.1484 0.1585 'International Tables Vol C Tables 4.2.6.8 and 6.1.1.4'
Ru Ru -1.2594 0.8363 'International Tables Vol C Tables 4.2.6.8 and 6.1.1.4'

loop_
_geom_angle_atom_site_label_1
_geom_angle_atom_site_label_2
_geom_angle_atom_site_label_3
_geom_angle
_geom_angle_site_symmetry_1
_geom_angle_site_symmetry_3
_geom_angle_publ_flag
N3 Ru1 N9 174.6(4) . 3_766 ?
N3 Ru1 Cl3 88.8(3) . . ?
N9 Ru1 Cl3 87.9(3) 3_766 . ?
N3 Ru1 Cl3 88.6(3) . 3_766 ?
N9 Ru1 Cl3 88.3(3) 3_766 3_766 ?
Cl3 Ru1 Cl3 107.52(18) . 3_766 ?
N3 Ru1 Cl1 91.6(3) . . ?
N9 Ru1 Cl1 92.6(3) 3_766 . ?
Cl3 Ru1 Cl1 167.33(18) . . ?
Cl3 Ru1 Cl1 85.15(16) 3_766 . ?
N3 Ru1 Cl2 90.5(3) . . ?
N9 Ru1 Cl2 93.3(3) 3_766 . ?
Cl3 Ru1 Cl2 83.09(17) . . ?
Cl3 Ru1 Cl2 169.33(17) 3_766 . ?
Cl1 Ru1 Cl2 84.24(14) . . ?
N3 Ru1 Ru1 87.9(3) . 3_766 ?
N9 Ru1 Ru1 86.8(3) 3_766 3_766 ?
Cl3 Ru1 Ru1 54.57(14) . 3_766 ?
Cl3 Ru1 Ru1 52.95(13) 3_766 3_766 ?
Cl1 Ru1 Ru1 138.10(11) . 3_766 ?
Cl2 Ru1 Ru1 137.65(12) . 3_766 ?
Ru1 Cl3 Ru1 72.48(18) . 3_766 ?
H1WA O1W H1WB 102(3) . . ?
C2 N1 C6 131.8(15) . . ?
C2 N1 H1A 114.1 . . ?
C6 N1 H1A 114.1 . . ?
C2 N3 C4 110.9(10) . . ?
C2 N3 Ru1 129.2(9) . . ?
C4 N3 Ru1 119.7(7) . . ?
C8 N7 C5 101.1(11) . . ?
C8 N7 H7A 129.5 . . ?
C5 N7 H7A 129.5 . . ?
C8 N9 C4 109.8(11) . . ?
C8 N9 Ru1 129.8(10) . 3_766 ?
C4 N9 Ru1 120.2(8) . 3_766 ?
N1 C2 N3 119.9(13) . . ?
N1 C2 H2A 120.1 . . ?
N3 C2 H2A 120.1 . . ?
N9 C4 C5 108.6(13) . . ?
N9 C4 N3 125.4(10) . . ?
C5 C4 N3 126.0(13) . . ?
C6 C5 C4 122.0(19) . . ?
C6 C5 N7 130.6(18) . . ?
C4 C5 N7 106.7(14) . . ?
C5 C6 O1 126(2) . . ?
C5 C6 N1 109(2) . . ?
O1 C6 N1 125(2) . . ?
N9 C8 N7 113.8(13) . . ?
N9 C8 H8A 123.1 . . ?
N7 C8 H8A 123.1 . . ?

loop_
_geom_bond_atom_site_label_1
_geom_bond_atom_site_label_2
_geom_bond_distance
_geom_bond_site_symmetry_2
_geom_bond_publ_flag
Ru1 N3 2.060(10) . ?
Ru1 N9 2.092(10) 3_766 ?
Ru1 Cl3 2.202(5) . ?
Ru1 Cl3 2.248(6) 3_766 ?
Ru1 Cl1 2.344(4) . ?
Ru1 Cl2 2.370(3) . ?
Ru1 Ru1 2.6309(19) 3_766 ?
O1 C6 1.31(3) . ?
O1W H1WA 0.960(10) . ?
O1W H1WB 0.959(10) . ?
N1 C2 1.305(16) . ?
N1 C6 1.38(3) . ?
N1 H1A 0.8800 . ?
N3 C2 1.319(15) . ?
N3 C4 1.391(17) . ?
N7 C8 1.369(18) . ?
N7 C5 1.53(2) . ?
N7 H7A 0.8800 . ?
N9 C8 1.325(15) . ?
N9 C4 1.350(16) . ?
C2 H2A 0.9500 . ?
C4 C5 1.38(2) . ?
C5 C6 1.28(3) . ?
C8 H8A 0.9500 . ?
